data_7251814
loop_
_publ_author_name
'Shahbaz, Muhammad'
'Riasat, Madiha'
'Ullah, Ghulam'
'Mushtaq, Muhammad Waheed'
'Saeed, Maham'
'Shahzad, Sundas'
'Shahzad, Ayesha'
'Mustafa, Zeeshan'
'\,Sahin, Onur'
'Sharif, Shahzad'

_publ_section_title
;
 Tuning the electrochemical performance of a copper-based 2D rectangular
 layered metal organic framework by incorporating reduced graphene oxide
 and polyaniline
;
_journal_issue 17
_journal_name_full 'RSC Advances'
_journal_page_first 15036
_journal_page_last 15050
_journal_paper_doi 10.1039/D5RA05415J
_journal_volume 16
_journal_year 2026
_chemical_formula_moiety 'C7 H7 Cu N O6'
_chemical_formula_sum 'C7 H7 Cu N O6'
_chemical_formula_weight 264.68
_space_group_crystal_system monoclinic
_space_group_IT_number 15
_space_group_name_Hall '-C 2yc'
_space_group_name_H-M_alt 'C 1 2/c 1'
_atom_sites_solution_hydrogens mixed
_audit_creation_method SHELXL-2019/3
_audit_update_record
;
2024-10-07 deposited with the CCDC.	2026-03-04 downloaded from the CCDC.
;
_cell_angle_alpha 90
_cell_angle_beta 105.308(6)
_cell_angle_gamma 90
_cell_formula_units_Z 4
_cell_length_a 10.101(3)
_cell_length_b 11.843(3)
_cell_length_c 7.0691(19)
_cell_measurement_reflns_used 530
_cell_measurement_temperature 293
_cell_measurement_theta_max 28.212
_cell_measurement_theta_min 3.134
_cell_volume 815.6(4)
_computing_cell_refinement 'SAINT(Bruker, 2013)'
_computing_data_collection 'APEX3 (Bruker, 2013)'
_computing_data_reduction 'Bruker SAINT'
_computing_molecular_graphics 'Mercury (Macrae, 2020)'
_computing_publication_material 'WinGX (Farrugia, 2012)'
_computing_structure_refinement 'SHELXL (Sheldrick, 2015)'
_computing_structure_solution 'SHELXS (Sheldrick, 2008)'
_diffrn_ambient_temperature 293
_diffrn_measured_fraction_theta_full 0.985
_diffrn_measured_fraction_theta_max 0.986
_diffrn_measurement_device_type 'Bruker APEX-3 CCD'
_diffrn_measurement_method '\f and \w scans'
_diffrn_radiation_type MoK\a
_diffrn_radiation_wavelength 0.71073
_diffrn_reflns_av_R_equivalents 0.0338
_diffrn_reflns_av_unetI/netI 0.0159
_diffrn_reflns_Laue_measured_fraction_full 0.985
_diffrn_reflns_Laue_measured_fraction_max 0.986
_diffrn_reflns_limit_h_max 12
_diffrn_reflns_limit_h_min -12
_diffrn_reflns_limit_k_max 14
_diffrn_reflns_limit_k_min -14
_diffrn_reflns_limit_l_max 8
_diffrn_reflns_limit_l_min -8
_diffrn_reflns_number 9406
_diffrn_reflns_point_group_measured_fraction_full 0.985
_diffrn_reflns_point_group_measured_fraction_max 0.986
_diffrn_reflns_theta_full 25.242
_diffrn_reflns_theta_max 25.477
_diffrn_reflns_theta_min 2.707
_exptl_absorpt_coefficient_mu 2.687
_exptl_absorpt_correction_T_max 1.00000
_exptl_absorpt_correction_T_min 0.8012
_exptl_absorpt_correction_type multi-scan
_exptl_absorpt_process_details Bruker
_exptl_crystal_colour colourless
_exptl_crystal_density_diffrn 2.155
_exptl_crystal_description block
_exptl_crystal_F_000 532
_exptl_crystal_size_max 0.12
_exptl_crystal_size_mid 0.11
_exptl_crystal_size_min 0.08
_refine_diff_density_max 1.948
_refine_diff_density_min -0.558
_refine_diff_density_rms 0.163
_refine_ls_extinction_method none
_refine_ls_goodness_of_fit_ref 1.103
_refine_ls_hydrogen_treatment mixed
_refine_ls_matrix_type full
_refine_ls_number_parameters 76
_refine_ls_number_reflns 758
_refine_ls_number_restraints 3
_refine_ls_restrained_S_all 1.103
_refine_ls_R_factor_all 0.0414
_refine_ls_R_factor_gt 0.0405
_refine_ls_shift/su_max 0.000
_refine_ls_shift/su_mean 0.000
_refine_ls_structure_factor_coef Fsqd
_refine_ls_weighting_details 'w=1/[\s^2^(Fo^2^)+(0.0869P)^2^+2.5560P] where P=(Fo^2^+2Fc^2^)/3'
_refine_ls_weighting_scheme calc
_refine_ls_wR_factor_gt 0.1144
_refine_ls_wR_factor_ref 0.1158
_reflns_Friedel_coverage 0.000
_reflns_number_gt 733
_reflns_number_total 758
_reflns_threshold_expression 'I > 2\s(I)'
_cod_data_source_file d5ra05415j2.cif
_cod_data_source_block shelx
_cod_original_sg_symbol_H-M 'C 2/c'
_cod_database_code 7251814
_shelx_shelxl_version_number 2019/3
_shelx_space_group_comment
;
The symmetry employed for this shelxl refinement is uniquely defined
by the following loop, which should always be used as a source of
symmetry information in preference to the above space-group names.
They are only intended as comments.
;

loop_
_space_group_symop_operation_xyz
'x, y, z'
'-x, y, -z+1/2'
'x+1/2, y+1/2, z'
'-x+1/2, y+1/2, -z+1/2'
'-x, -y, -z'
'x, -y, z-1/2'
'-x+1/2, -y+1/2, -z'
'x+1/2, -y+1/2, z-1/2'

loop_
_atom_site_label
_atom_site_type_symbol
_atom_site_fract_x
_atom_site_fract_y
_atom_site_fract_z
_atom_site_U_iso_or_equiv
_atom_site_adp_type
_atom_site_occupancy
_atom_site_site_symmetry_order
_atom_site_calc_flag
_atom_site_refinement_flags_posn
_atom_site_refinement_flags_adp
_atom_site_refinement_flags_occupancy
_atom_site_disorder_assembly
_atom_site_disorder_group
C1 C -0.1105(3) -0.3974(3) -0.2342(5) 0.0152(7) Uani 1 1 d . . . . .
H1 H -0.186556 -0.357789 -0.219409 0.018 Uiso 1 1 calc R U . . .
C2 C -0.1163(3) -0.5144(3) -0.2391(5) 0.0138(7) Uani 1 1 d . . . . .
C3 C 0.000000 -0.5732(4) -0.250000 0.0157(9) Uani 1 2 d S T P . .
H3 H -0.000001 -0.651761 -0.250002 0.019 Uiso 1 2 calc R U P . .
C4 C -0.2439(3) -0.5773(3) -0.2310(5) 0.0153(7) Uani 1 1 d . . . . .
N1 N 0.000000 -0.3386(3) -0.250000 0.0141(9) Uani 1 2 d S T P . .
O1 O -0.3550(2) -0.5245(2) -0.2548(4) 0.0190(6) Uani 1 1 d . . . . .
O2 O -0.2339(3) -0.6807(2) -0.2006(5) 0.0255(7) Uani 1 1 d . . . . .
Cu1 Cu 0.000000 -0.16112(4) -0.250000 0.0138(3) Uani 1 2 d S T P . .
O3 O 0.0392(3) -0.16498(18) 0.0326(4) 0.0188(6) Uani 1 1 d D . . . .
H3A H 0.088(4) -0.216(2) 0.082(6) 0.028 Uiso 1 1 d D U . . .
H3B H 0.071(4) -0.1069(19) 0.086(6) 0.028 Uiso 1 1 d D U . . .

loop_
_atom_site_aniso_label
_atom_site_aniso_U_11
_atom_site_aniso_U_22
_atom_site_aniso_U_33
_atom_site_aniso_U_23
_atom_site_aniso_U_13
_atom_site_aniso_U_12
C1 0.0105(14) 0.0120(16) 0.0223(15) 0.0003(12) 0.0032(12) 0.0021(11)
C2 0.0120(16) 0.0127(16) 0.0164(14) 0.0002(12) 0.0034(12) -0.0009(11)
C3 0.015(2) 0.014(2) 0.019(2) 0.000 0.0052(16) 0.000
C4 0.0135(17) 0.0142(17) 0.0178(15) 0.0003(13) 0.0036(12) -0.0025(13)
N1 0.012(2) 0.008(2) 0.021(2) 0.000 0.0035(17) 0.000
O1 0.0107(11) 0.0169(12) 0.0298(13) 0.0045(10) 0.0063(9) -0.0010(9)
O2 0.0203(14) 0.0108(12) 0.0444(18) 0.0048(12) 0.0067(12) -0.0021(10)
Cu1 0.0137(4) 0.0084(4) 0.0188(4) 0.000 0.0036(3) 0.000
O3 0.0274(16) 0.0087(13) 0.0194(14) -0.0014(8) 0.0046(11) -0.0003(9)

loop_
_atom_type_symbol
_atom_type_description
_atom_type_scat_dispersion_real
_atom_type_scat_dispersion_imag
_atom_type_scat_source
C C 0.0033 0.0016 'International Tables Vol C Tables 4.2.6.8 and 6.1.1.4'
H H 0.0000 0.0000 'International Tables Vol C Tables 4.2.6.8 and 6.1.1.4'
N N 0.0061 0.0033 'International Tables Vol C Tables 4.2.6.8 and 6.1.1.4'
O O 0.0106 0.0060 'International Tables Vol C Tables 4.2.6.8 and 6.1.1.4'
Cu Cu 0.3201 1.2651 'International Tables Vol C Tables 4.2.6.8 and 6.1.1.4'

loop_
_geom_angle_atom_site_label_1
_geom_angle_atom_site_label_2
_geom_angle_atom_site_label_3
_geom_angle
_geom_angle_site_symmetry_1
_geom_angle_site_symmetry_3
_geom_angle_publ_flag
N1 C1 C2 123.1(3) . . ?
N1 C1 H1 118.4 . . ?
C2 C1 H1 118.4 . . ?
C3 C2 C1 118.2(3) . . ?
C3 C2 C4 120.1(3) . . ?
C1 C2 C4 121.7(3) . . ?
C2 C3 C2 119.6(4) 2_554 . ?
C2 C3 H3 120.2 2_554 . ?
C2 C3 H3 120.2 . . ?
O2 C4 O1 122.9(3) . . ?
O2 C4 C2 117.6(3) . . ?
O1 C4 C2 119.5(3) . . ?
C1 N1 C1 117.6(4) 2_554 . ?
C1 N1 Cu1 121.21(19) 2_554 . ?
C1 N1 Cu1 121.21(19) . . ?
C4 O1 Cu1 102.0(2) . 3_445 ?
O3 Cu1 O3 177.28(13) . 2_554 ?
O3 Cu1 N1 88.64(7) . . ?
O3 Cu1 N1 88.64(7) 2_554 . ?
O3 Cu1 O1 94.49(10) . 3 ?
O3 Cu1 O1 87.52(10) 2_554 3 ?
N1 Cu1 O1 137.67(7) . 3 ?
O3 Cu1 O1 87.52(10) . 4_454 ?
O3 Cu1 O1 94.49(10) 2_554 4_454 ?
N1 Cu1 O1 137.67(7) . 4_454 ?
O1 Cu1 O1 84.67(13) 3 4_454 ?
Cu1 O3 H3A 114(3) . . ?
Cu1 O3 H3B 114(3) . . ?
H3A O3 H3B 109(3) . . ?

loop_
_geom_bond_atom_site_label_1
_geom_bond_atom_site_label_2
_geom_bond_distance
_geom_bond_site_symmetry_2
_geom_bond_publ_flag
C1 N1 1.345(4) . ?
C1 C2 1.386(5) . ?
C1 H1 0.9300 . ?
C2 C3 1.386(4) . ?
C2 C4 1.503(4) . ?
C3 H3 0.9300 . ?
C4 O2 1.242(4) . ?
C4 O1 1.257(4) . ?
N1 Cu1 2.102(4) . ?
O1 Cu1 2.188(2) 3_445 ?
Cu1 O3 1.932(3) . ?
Cu1 O3 1.932(3) 2_554 ?
O3 H3A 0.800(19) . ?
O3 H3B 0.808(19) . ?

loop_
_geom_hbond_atom_site_label_D
_geom_hbond_atom_site_label_H
_geom_hbond_atom_site_label_A
_geom_hbond_distance_DH
_geom_hbond_distance_HA
_geom_hbond_distance_DA
_geom_hbond_angle_DHA
_geom_hbond_site_symmetry_A
_geom_hbond_publ_flag
C1 H1 O2 0.93 2.26 2.981(5) 133.6 4_454 yes
O3 H3A O2 0.800(19) 1.93(2) 2.717(4) 169(4) 5_545 yes
O3 H3B O1 0.808(19) 1.95(2) 2.755(3) 173(5) 8_546 yes

loop_
_geom_torsion_atom_site_label_1
_geom_torsion_atom_site_label_2
_geom_torsion_atom_site_label_3
_geom_torsion_atom_site_label_4
_geom_torsion
_geom_torsion_site_symmetry_1
_geom_torsion_site_symmetry_2
_geom_torsion_site_symmetry_3
_geom_torsion_site_symmetry_4
_geom_torsion_publ_flag
N1 C1 C2 C3 3.6(5) . . . . ?
N1 C1 C2 C4 -176.9(3) . . . . ?
C1 C2 C3 C2 -1.7(2) . . . 2_554 ?
C4 C2 C3 C2 178.8(3) . . . 2_554 ?
C3 C2 C4 O2 12.1(5) . . . . ?
C1 C2 C4 O2 -167.4(3) . . . . ?
C3 C2 C4 O1 -167.9(3) . . . . ?
C1 C2 C4 O1 12.7(5) . . . . ?
C2 C1 N1 C1 -1.8(2) . . . 2_554 ?
C2 C1 N1 Cu1 178.2(2) . . . . ?
O2 C4 O1 Cu1 -4.2(4) . . . 3_445 ?
C2 C4 O1 Cu1 175.8(2) . . . 3_445 ?
